data_2001881
loop_
_publ_author_name
'\<Dur\<cansk\'a, E.'
'Ko\<z\'i\<sek, J.'
'\<Dur\'ik, J.'
'Kettmann, V.'

_publ_section_title
;
 Redetermination of the structure of
 <i>trans</i>-tetraamminebis(thiocyanato-<i>N</i>)nickel(II)
;
_journal_issue 3
_journal_name_full 'Acta Crystallographica Section C'
_journal_page_first 535
_journal_page_last 536
_journal_paper_doi 10.1107/S0108270192007121
_journal_volume 49
_journal_year 1993
_chemical_formula_sum 'C2 H12 N6 Ni S2'
_chemical_formula_weight 243.0
_symmetry_cell_setting monoclinic
_symmetry_space_group_name_Hall '-C 2y'
_symmetry_space_group_name_H-M 'C 1 2/m 1'
_cell_angle_alpha 90
_cell_angle_beta 75.42(5)
_cell_angle_gamma 90
_cell_formula_units_Z 2
_cell_length_a 11.359(9)
_cell_length_b 8.128(7)
_cell_length_c 5.608(5)
_cell_volume 501.1(7)
_diffrn_radiation_type Mo
_diffrn_radiation_wavelength 0.71069
_exptl_absorpt_coefficient_mu 2.27
_exptl_crystal_density_diffrn 1.61
_exptl_crystal_density_meas 1.5940(10)
_exptl_crystal_F_000 252
_cod_data_source_file mu0288.cif
_cod_data_source_block mu0288_structure_1_of_1
_cod_original_cell_volume 501.1(8)
_cod_original_formula_sum 'C2 H12 N6 Ni1 S2'
_cod_database_code 2001881

loop_
_atom_site_label
_atom_site_fract_x
_atom_site_fract_y
_atom_site_fract_z
_atom_site_U_iso_or_equiv
Ni 0 0 0 .0403(2)
S .35780(10) 0 -.6817(2) .0579(3)
C .2378(2) 0 -.4544(5) .0379(9)
N .1510(2) 0 -.3003(5) .0529(10)
N1 .0835(2) .1862(3) .1599(4) .0527(8)
H1 .123(2) .256(4) .054(5) .100(10)
H2 .038(2) .252(4) .259(5) .110(10)
H3 .128(2) .152(4) .238(5) .100(10)

loop_
_geom_angle_atom_site_label_1
_geom_angle_atom_site_label_2
_geom_angle_atom_site_label_3
_geom_angle
N Ni N1 88.70(10)
Ni N C 175.8(3)
N C S 177.6(3)

loop_
_geom_bond_atom_site_label_1
_geom_bond_atom_site_label_2
_geom_bond_distance
Ni N 2.079(3)
Ni N1 2.103(3)
N C 1.136(3)
C S 1.615(3)
N1 H1 0.86(3)
N1 H2 0.85(3)
N1 H3 0.80(3)
